data_1563406
loop_
_publ_author_name
'Yin, Wenlong'
'Mei, Dajiang'
'Yao, Jiyong'
'Fu, Peizhen'
'Wu, Yicheng'

_publ_section_title
;
 Bi3In4S10 and Bi14.7In11.3S38: Two new bismuth sulfides with interesting
 Bi--Bi bonding
;
_journal_issue 11
_journal_name_full 'Journal of Solid State Chemistry'
_journal_page_first 2544
_journal_page_last 2551
_journal_paper_doi 10.1016/j.jssc.2010.08.028
_journal_volume 183
_journal_year 2010
_chemical_formula_sum 'Bi14.7 In11.3 S38'
_chemical_formula_weight 5587.75
_space_group_IT_number 11
_space_group_name_Hall '-P 2yb'
_space_group_name_H-M_alt 'P 1 21/m 1'
_symmetry_cell_setting monoclinic
_symmetry_space_group_name_H-M 'P 1 21/m 1'
_atom_sites_solution_hydrogens none
_atom_sites_solution_primary direct
_atom_sites_solution_secondary difmap
_audit_creation_method SHELXL-97
_cell_angle_alpha 90.00
_cell_angle_beta 94.67(3)
_cell_angle_gamma 90.00
_cell_formula_units_Z 1
_cell_length_a 11.386(2)
_cell_length_b 3.8570(8)
_cell_length_c 34.103(7)
_cell_measurement_temperature 93(2)
_cell_volume 1492.7(5)
_computing_cell_refinement 'CrystalClear (Rigaku Inc., 2008)'
_computing_data_collection 'CrystalClear (Rigaku Inc., 2008)'
_computing_data_reduction 'CrystalClear (Rigaku Inc., 2008)'
_computing_molecular_graphics 'SHELXL-97 (Sheldrick, 1997)'
_computing_publication_material 'SHELXL-97 (Sheldrick, 1997)'
_computing_structure_refinement 'SHELXL-97 (Sheldrick, 1997)'
_computing_structure_solution 'SHELXS-97 (Sheldrick, 1990)'
_diffrn_ambient_temperature 93
_diffrn_detector_area_resol_mean 28.5714
_diffrn_measured_fraction_theta_full 0.995
_diffrn_measured_fraction_theta_max 0.995
_diffrn_measurement_device_type 'Rigaku AFC10 diffractometer'
_diffrn_measurement_method dtprofit.ref
_diffrn_radiation_monochromator 'Graphite Monochromator'
_diffrn_radiation_source 'Rotating Anode'
_diffrn_radiation_type MoK\a
_diffrn_radiation_wavelength 0.71073
_diffrn_reflns_av_R_equivalents 0.0554
_diffrn_reflns_av_sigmaI/netI 0.0397
_diffrn_reflns_limit_h_max 13
_diffrn_reflns_limit_h_min -13
_diffrn_reflns_limit_k_max 4
_diffrn_reflns_limit_k_min -4
_diffrn_reflns_limit_l_max 40
_diffrn_reflns_limit_l_min -40
_diffrn_reflns_number 15207
_diffrn_reflns_theta_full 25.00
_diffrn_reflns_theta_max 25.00
_diffrn_reflns_theta_min 3.11
_diffrn_standards_decay_% none
_diffrn_standards_interval_count none
_diffrn_standards_interval_time none
_diffrn_standards_number none
_exptl_absorpt_coefficient_mu 48.751
_exptl_absorpt_correction_T_max 0.5730
_exptl_absorpt_correction_T_min 0.2214
_exptl_absorpt_correction_type numerical
_exptl_absorpt_process_details 'CrystalClear (Rigaku Inc., 2008)'
_exptl_crystal_colour black
_exptl_crystal_density_diffrn 6.216
_exptl_crystal_density_method 'not measured'
_exptl_crystal_description needle
_exptl_crystal_F_000 2382
_exptl_crystal_size_max 0.25
_exptl_crystal_size_mid 0.08
_exptl_crystal_size_min 0.04
_refine_diff_density_max 4.078
_refine_diff_density_min -3.007
_refine_diff_density_rms 0.362
_refine_ls_extinction_method none
_refine_ls_goodness_of_fit_ref 1.067
_refine_ls_hydrogen_treatment none
_refine_ls_matrix_type full
_refine_ls_number_parameters 197
_refine_ls_number_reflns 3069
_refine_ls_number_restraints 0
_refine_ls_restrained_S_all 1.067
_refine_ls_R_factor_all 0.0324
_refine_ls_R_factor_gt 0.0276
_refine_ls_shift/su_max 5.521
_refine_ls_shift/su_mean 0.043
_refine_ls_structure_factor_coef Fsqd
_refine_ls_weighting_details 'calc w=1/[\s^2^(Fo^2^)+(0.0300P)^2^+0.0000P] where P=(Fo^2^+2Fc^2^)/3'
_refine_ls_weighting_scheme calc
_refine_ls_wR_factor_gt 0.0627
_refine_ls_wR_factor_ref 0.0646
_reflns_number_gt 2831
_reflns_number_total 3069
_reflns_threshold_expression >2sigma(I)
_cod_data_source_file JSSC-2010-183-2544.cif
_cod_data_source_block Bi147In113S380
_cod_original_sg_symbol_H-M 'P 21/m'
_cod_database_code 1563406

loop_
_symmetry_equiv_pos_as_xyz
'x, y, z'
'-x, y+1/2, -z'
'-x, -y, -z'
'x, -y-1/2, z'

loop_
_atom_site_label
_atom_site_type_symbol
_atom_site_fract_x
_atom_site_fract_y
_atom_site_fract_z
_atom_site_U_iso_or_equiv
_atom_site_adp_type
_atom_site_occupancy
_atom_site_symmetry_multiplicity
_atom_site_calc_flag
_atom_site_refinement_flags
_atom_site_disorder_assembly
_atom_site_disorder_group
Bi1 Bi 0.03909(4) 0.2500 0.390575(16) 0.00452(13) Uani 1 2 d S . .
Bi2 Bi 0.18695(5) 0.2500 0.500404(17) 0.01033(14) Uani 1 2 d S . .
Bi3 Bi 0.76823(4) 0.2500 0.927770(16) 0.00656(13) Uani 1 2 d S . .
Bi4 Bi 0.20853(4) 0.2500 0.761137(16) 0.00654(13) Uani 1 2 d S . .
Bi5 Bi 0.8013 0.2500 0.714713(16) 0.00458(13) Uani 1 2 d S . .
Bi6 Bi 0.58740(5) 0.2500 0.805798(18) 0.01206(15) Uani 1 2 d S . .
Bi7 Bi 0.05958(6) 0.15474(16) 0.16923(2) 0.0071(2) Uani 0.50 1 d P . .
In1 In 0.54612(7) 0.2500 0.54699(2) 0.0056(3) Uani 0.765(6) 2 d SP . .
Bi8 Bi 0.54612(7) 0.2500 0.54699(2) 0.0056(3) Uani 0.235(6) 2 d SP . .
In2 In 0.93103(8) 0.2500 0.04141(3) 0.0023(2) Uani 1 2 d S . .
In3 In 0.42595(8) 0.2500 0.95815(3) 0.0022(2) Uani 1 2 d S . .
In4 In 0.24913(7) 0.2500 0.63621(3) 0.0045(3) Uani 0.887(6) 2 d SP . .
Bi9 Bi 0.24913(7) 0.2500 0.63621(3) 0.0045(3) Uani 0.113(6) 2 d SP . .
In5 In 0.66177(8) 0.2500 0.13801(3) 0.0015(2) Uani 1 2 d S . .
In6 In 0.48289(8) 0.2500 0.32877(3) 0.0055(2) Uani 1 2 d S . .
S1 S 0.4828(3) 0.2500 0.88268(11) 0.0054(7) Uani 1 2 d S . .
S2 S 0.2371(3) 0.2500 0.22209(10) 0.0055(7) Uani 1 2 d S . .
S3 S 0.5775(3) 0.2500 0.20836(11) 0.0062(7) Uani 1 2 d S . .
S4 S 0.2580(3) 0.2500 0.12791(10) 0.0058(7) Uani 1 2 d S . .
S5 S 0.4714(3) 0.2500 0.62079(11) 0.0085(8) Uani 1 2 d S . .
S6 S 0.2535(3) 0.2500 0.33778(10) 0.0050(7) Uani 1 2 d S . .
S7 S 0.9400(3) 0.2500 0.53748(11) 0.0056(7) Uani 1 2 d S . .
S8 S 0.9929(3) 0.2500 0.91147(10) 0.0050(7) Uani 1 2 d S . .
S9 S 0.6986(3) 0.2500 0.31281(10) 0.0057(7) Uani 1 2 d S . .
S10 S 0.4175(3) 0.2500 0.03240(10) 0.0048(7) Uani 1 2 d S . .
S11 S 0.6118(3) 0.2500 0.47483(11) 0.0091(8) Uani 1 2 d S . .
S12 S 0.5735(3) 0.2500 0.72269(10) 0.0046(7) Uani 1 2 d S . .
S13 S 0.3041(3) 0.2500 0.43623(10) 0.0067(7) Uani 1 2 d S . .
S14 S 0.9496(3) 0.2500 0.24582(11) 0.0078(8) Uani 1 2 d S . .
S15 S 0.1295(3) 0.2500 0.01167(10) 0.0043(7) Uani 1 2 d S . .
S16 S 0.0253(3) 0.2500 0.65993(11) 0.0055(7) Uani 1 2 d S . .
S17 S 0.7227(3) 0.2500 0.06478(11) 0.0059(7) Uani 1 2 d S . .
S18 S 0.8257(3) 0.2500 0.41351(11) 0.0094(8) Uani 1 2 d S . .
S19 S 0.1898(3) 0.2500 0.83683(11) 0.0070(7) Uani 1 2 d S . .

loop_
_atom_site_aniso_label
_atom_site_aniso_U_11
_atom_site_aniso_U_22
_atom_site_aniso_U_33
_atom_site_aniso_U_23
_atom_site_aniso_U_13
_atom_site_aniso_U_12
Bi1 0.0054(2) 0.0061(3) 0.0023(3) 0.000 0.0014(2) 0.000
Bi2 0.0161(3) 0.0083(3) 0.0059(3) 0.000 -0.0033(2) 0.000
Bi3 0.0108(3) 0.0059(3) 0.0030(3) 0.000 0.0003(2) 0.000
Bi4 0.0090(3) 0.0065(3) 0.0043(3) 0.000 0.0012(2) 0.000
Bi5 0.0056(2) 0.0060(3) 0.0023(3) 0.000 0.0014(2) 0.000
Bi6 0.0104(3) 0.0121(3) 0.0134(3) 0.000 -0.0006(2) 0.000
Bi7 0.0072(3) 0.0104(5) 0.0036(4) 0.0012(3) -0.0003(3) 0.0015(3)
In1 0.0070(5) 0.0087(5) 0.0014(5) 0.000 0.0022(3) 0.000
Bi8 0.0070(5) 0.0087(5) 0.0014(5) 0.000 0.0022(3) 0.000
In2 0.0022(4) 0.0047(5) 0.0002(5) 0.000 0.0014(4) 0.000
In3 0.0040(4) 0.0025(5) 0.0000(5) 0.000 0.0005(4) 0.000
In4 0.0046(5) 0.0056(5) 0.0035(6) 0.000 0.0005(4) 0.000
Bi9 0.0046(5) 0.0056(5) 0.0035(6) 0.000 0.0005(4) 0.000
In5 0.0036(4) 0.0013(5) 0.0000(5) 0.000 0.0017(4) 0.000
In6 0.0053(5) 0.0051(5) 0.0059(5) 0.000 -0.0006(4) 0.000
S1 0.0071(16) 0.0041(17) 0.0053(18) 0.000 0.0016(14) 0.000
S2 0.0081(16) 0.0085(17) 0.0000(18) 0.000 0.0016(14) 0.000
S3 0.0109(17) 0.0048(17) 0.0036(18) 0.000 0.0053(14) 0.000
S4 0.0060(16) 0.0097(18) 0.0019(18) 0.000 0.0015(14) 0.000
S5 0.0099(17) 0.0078(18) 0.008(2) 0.000 0.0018(15) 0.000
S6 0.0046(16) 0.0075(17) 0.0032(18) 0.000 0.0028(14) 0.000
S7 0.0085(16) 0.0028(16) 0.0054(19) 0.000 0.0010(14) 0.000
S8 0.0045(16) 0.0084(17) 0.0020(18) 0.000 -0.0004(14) 0.000
S9 0.0036(15) 0.0095(18) 0.0037(18) 0.000 -0.0014(14) 0.000
S10 0.0051(15) 0.0055(17) 0.0042(18) 0.000 0.0030(14) 0.000
S11 0.0097(17) 0.0143(19) 0.0040(19) 0.000 0.0049(15) 0.000
S12 0.0043(15) 0.0064(17) 0.0034(18) 0.000 0.0020(14) 0.000
S13 0.0081(16) 0.0116(18) 0.0002(18) 0.000 -0.0009(14) 0.000
S14 0.0066(16) 0.0127(19) 0.0049(19) 0.000 0.0049(14) 0.000
S15 0.0053(16) 0.0063(17) 0.0015(18) 0.000 0.0022(14) 0.000
S16 0.0052(16) 0.0069(17) 0.0044(18) 0.000 0.0007(14) 0.000
S17 0.0056(16) 0.0077(18) 0.0048(18) 0.000 0.0034(14) 0.000
S18 0.0060(16) 0.019(2) 0.0039(19) 0.000 0.0036(14) 0.000
S19 0.0084(16) 0.0075(17) 0.0052(19) 0.000 0.0013(14) 0.000

loop_
_atom_type_symbol
_atom_type_description
_atom_type_scat_dispersion_real
_atom_type_scat_dispersion_imag
_atom_type_scat_source
S S 0.1246 0.1234 'International Tables Vol C Tables 4.2.6.8 and 6.1.1.4'
In In -0.7276 1.3100 'International Tables Vol C Tables 4.2.6.8 and 6.1.1.4'
Bi Bi -4.1077 10.2566 'International Tables Vol C Tables 4.2.6.8 and 6.1.1.4'

loop_
_geom_angle_atom_site_label_1
_geom_angle_atom_site_label_2
_geom_angle_atom_site_label_3
_geom_angle
_geom_angle_site_symmetry_1
_geom_angle_site_symmetry_3
S18 Bi1 S16 88.85(9) 1_455 3_556
S18 Bi1 S16 88.85(9) 1_455 3_566
S16 Bi1 S16 93.44(11) 3_556 3_566
S18 Bi1 S7 77.15(9) 1_455 3_666
S16 Bi1 S7 164.23(9) 3_556 3_666
S16 Bi1 S7 93.49(7) 3_566 3_666
S18 Bi1 S7 77.15(9) 1_455 3_656
S16 Bi1 S7 93.49(7) 3_556 3_656
S16 Bi1 S7 164.23(9) 3_566 3_656
S7 Bi1 S7 76.52(8) 3_666 3_656
S18 Bi1 S6 162.63(11) 1_455 .
S16 Bi1 S6 79.32(8) 3_556 .
S16 Bi1 S6 79.32(9) 3_566 .
S7 Bi1 S6 115.92(8) 3_666 .
S7 Bi1 S6 115.92(8) 3_656 .
S18 Bi1 S13 134.40(10) 1_455 .
S16 Bi1 S13 120.24(7) 3_556 .
S16 Bi1 S13 120.24(7) 3_566 .
S7 Bi1 S13 67.52(8) 3_666 .
S7 Bi1 S13 67.52(8) 3_656 .
S6 Bi1 S13 62.97(9) . .
S18 Bi1 Bi9 43.60(6) 1_455 3_556
S16 Bi1 Bi9 45.25(7) 3_556 3_556
S16 Bi1 Bi9 91.44(7) 3_566 3_556
S7 Bi1 Bi9 120.40(7) 3_666 3_556
S7 Bi1 Bi9 83.45(6) 3_656 3_556
S6 Bi1 Bi9 123.34(6) . 3_556
S13 Bi1 Bi9 147.72(3) . 3_556
S18 Bi1 In4 43.60(6) 1_455 3_556
S16 Bi1 In4 45.25(7) 3_556 3_556
S16 Bi1 In4 91.44(7) 3_566 3_556
S7 Bi1 In4 120.40(7) 3_666 3_556
S7 Bi1 In4 83.45(6) 3_656 3_556
S6 Bi1 In4 123.34(6) . 3_556
S13 Bi1 In4 147.72(3) . 3_556
Bi9 Bi1 In4 0.00(3) 3_556 3_556
S18 Bi1 Bi9 43.60(6) 1_455 3_566
S16 Bi1 Bi9 91.44(7) 3_556 3_566
S16 Bi1 Bi9 45.25(7) 3_566 3_566
S7 Bi1 Bi9 83.45(6) 3_666 3_566
S7 Bi1 Bi9 120.40(7) 3_656 3_566
S6 Bi1 Bi9 123.34(6) . 3_566
S13 Bi1 Bi9 147.72(3) . 3_566
Bi9 Bi1 Bi9 60.09(2) 3_556 3_566
In4 Bi1 Bi9 60.09(2) 3_556 3_566
S13 Bi2 S7 83.67(9) . 3_656
S13 Bi2 S7 83.67(9) . 3_666
S7 Bi2 S7 92.12(11) 3_656 3_666
S13 Bi2 S11 79.19(9) . 3_666
S7 Bi2 S11 161.67(10) 3_656 3_666
S7 Bi2 S11 92.40(7) 3_666 3_666
S13 Bi2 S11 79.19(9) . 3_656
S7 Bi2 S11 92.40(7) 3_656 3_656
S7 Bi2 S11 161.67(10) 3_666 3_656
S11 Bi2 S11 78.12(9) 3_666 3_656
S13 Bi2 S7 148.10(10) . 1_455
S7 Bi2 S7 74.43(9) 3_656 1_455
S7 Bi2 S7 74.43(9) 3_666 1_455
S11 Bi2 S7 123.87(7) 3_666 1_455
S11 Bi2 S7 123.87(7) 3_656 1_455
S13 Bi2 S18 138.08(6) . 3_666
S7 Bi2 S18 137.62(9) 3_656 3_666
S7 Bi2 S18 87.18(8) 3_666 3_666
S11 Bi2 S18 60.39(8) 3_666 3_666
S11 Bi2 S18 101.27(8) 3_656 3_666
S7 Bi2 S18 64.59(8) 1_455 3_666
S13 Bi2 S18 138.08(6) . 3_656
S7 Bi2 S18 87.18(8) 3_656 3_656
S7 Bi2 S18 137.62(9) 3_666 3_656
S11 Bi2 S18 101.27(8) 3_666 3_656
S11 Bi2 S18 60.39(8) 3_656 3_656
S7 Bi2 S18 64.59(8) 1_455 3_656
S18 Bi2 S18 66.33(7) 3_666 3_656
S13 Bi2 Bi2 90.0 . 1_565
S7 Bi2 Bi2 136.06(5) 3_656 1_565
S7 Bi2 Bi2 43.94(5) 3_666 1_565
S11 Bi2 Bi2 50.94(4) 3_666 1_565
S11 Bi2 Bi2 129.06(4) 3_656 1_565
S7 Bi2 Bi2 90.0 1_455 1_565
S18 Bi2 Bi2 56.83(3) 3_666 1_565
S18 Bi2 Bi2 123.17(3) 3_656 1_565
S13 Bi2 Bi2 90.0 . 1_545
S7 Bi2 Bi2 43.94(5) 3_656 1_545
S7 Bi2 Bi2 136.06(5) 3_666 1_545
S11 Bi2 Bi2 129.06(4) 3_666 1_545
S11 Bi2 Bi2 50.94(4) 3_656 1_545
S7 Bi2 Bi2 90.0 1_455 1_545
S18 Bi2 Bi2 123.17(3) 3_666 1_545
S18 Bi2 Bi2 56.83(3) 3_656 1_545
Bi2 Bi2 Bi2 180.00(4) 1_565 1_545
S8 Bi3 S4 84.63(9) . 3_656
S8 Bi3 S4 84.63(9) . 3_666
S4 Bi3 S4 90.91(11) 3_656 3_666
S8 Bi3 S15 79.49(9) . 3_666
S4 Bi3 S15 163.43(9) 3_656 3_666
S4 Bi3 S15 92.26(7) 3_666 3_666
S8 Bi3 S15 79.49(9) . 3_656
S4 Bi3 S15 92.26(7) 3_656 3_656
S4 Bi3 S15 163.43(9) 3_666 3_656
S15 Bi3 S15 80.29(9) 3_666 3_656
S8 Bi3 S10 139.34(5) . 3_656
S4 Bi3 S10 80.30(8) 3_656 3_656
S4 Bi3 S10 132.82(9) 3_666 3_656
S15 Bi3 S10 108.95(8) 3_666 3_656
S15 Bi3 S10 63.74(8) 3_656 3_656
S8 Bi3 S10 139.34(5) . 3_666
S4 Bi3 S10 132.82(9) 3_656 3_666
S4 Bi3 S10 80.30(8) 3_666 3_666
S15 Bi3 S10 63.74(8) 3_666 3_666
S15 Bi3 S10 108.95(8) 3_656 3_666
S10 Bi3 S10 73.03(7) 3_656 3_666
S8 Bi3 S1 141.86(10) . .
S4 Bi3 S1 69.16(8) 3_656 .
S4 Bi3 S1 69.16(8) 3_666 .
S15 Bi3 S1 127.01(7) 3_666 .
S15 Bi3 S1 127.01(7) 3_656 .
S10 Bi3 S1 64.37(7) 3_656 .
S10 Bi3 S1 64.37(7) 3_666 .
S8 Bi3 Bi3 90.000(1) . 1_565
S4 Bi3 Bi3 135.46(5) 3_656 1_565
S4 Bi3 Bi3 44.54(6) 3_666 1_565
S15 Bi3 Bi3 49.86(4) 3_666 1_565
S15 Bi3 Bi3 130.14(4) 3_656 1_565
S10 Bi3 Bi3 126.51(4) 3_656 1_565
S10 Bi3 Bi3 53.49(4) 3_666 1_565
S1 Bi3 Bi3 90.000(1) . 1_565
S8 Bi3 Bi3 90.000(1) . 1_545
S4 Bi3 Bi3 44.54(5) 3_656 1_545
S4 Bi3 Bi3 135.46(6) 3_666 1_545
S15 Bi3 Bi3 130.14(4) 3_666 1_545
S15 Bi3 Bi3 49.86(4) 3_656 1_545
S10 Bi3 Bi3 53.49(4) 3_656 1_545
S10 Bi3 Bi3 126.51(4) 3_666 1_545
S1 Bi3 Bi3 90.000(1) . 1_545
Bi3 Bi3 Bi3 180.00(5) 1_565 1_545
S19 Bi4 S14 88.78(10) . 3_656
S19 Bi4 S14 88.78(10) . 3_666
S14 Bi4 S14 94.06(11) 3_656 3_666
S19 Bi4 S3 78.50(9) . 3_666
S14 Bi4 S3 164.29(9) 3_656 3_666
S14 Bi4 S3 94.84(7) 3_666 3_666
S19 Bi4 S3 78.50(9) . 3_656
S14 Bi4 S3 94.84(7) 3_656 3_656
S14 Bi4 S3 164.29(10) 3_666 3_656
S3 Bi4 S3 73.76(8) 3_666 3_656
S19 Bi4 S9 141.94(5) . 3_656
S14 Bi4 S9 76.72(8) 3_656 3_656
S14 Bi4 S9 126.72(10) 3_666 3_656
S3 Bi4 S9 107.83(8) 3_666 3_656
S3 Bi4 S9 68.12(8) 3_656 3_656
S19 Bi4 S9 141.94(5) . 3_666
S14 Bi4 S9 126.72(10) 3_656 3_666
S14 Bi4 S9 76.72(8) 3_666 3_666
S3 Bi4 S9 68.12(8) 3_666 3_666
S3 Bi4 S9 107.83(8) 3_656 3_666
S9 Bi4 S9 68.87(7) 3_656 3_666
S19 Bi4 Bi4 90.000(1) . 1_565
S14 Bi4 Bi4 137.03(5) 3_656 1_565
S14 Bi4 Bi4 42.97(5) 3_666 1_565
S3 Bi4 Bi4 53.12(4) 3_666 1_565
S3 Bi4 Bi4 126.88(4) 3_656 1_565
S9 Bi4 Bi4 124.44(4) 3_656 1_565
S9 Bi4 Bi4 55.56(4) 3_666 1_565
S19 Bi4 Bi4 90.000(1) . 1_545
S14 Bi4 Bi4 42.97(5) 3_656 1_545
S14 Bi4 Bi4 137.03(5) 3_666 1_545
S3 Bi4 Bi4 126.88(4) 3_666 1_545
S3 Bi4 Bi4 53.12(4) 3_656 1_545
S9 Bi4 Bi4 55.56(4) 3_656 1_545
S9 Bi4 Bi4 124.44(4) 3_666 1_545
Bi4 Bi4 Bi4 180.00(4) 1_565 1_545
S19 Bi4 In5 39.16(5) . 3_666
S14 Bi4 In5 127.93(8) 3_656 3_666
S14 Bi4 In5 85.88(8) 3_666 3_666
S3 Bi4 In5 40.22(7) 3_666 3_666
S3 Bi4 In5 78.43(6) 3_656 3_666
S9 Bi4 In5 140.54(6) 3_656 3_666
S9 Bi4 In5 103.97(5) 3_666 3_666
Bi4 Bi4 In5 62.026(11) 1_565 3_666
Bi4 Bi4 In5 117.974(11) 1_545 3_666
S12 Bi5 S6 83.74(9) . 3_656
S12 Bi5 S6 83.74(9) . 3_666
S6 Bi5 S6 92.47(11) 3_656 3_666
S12 Bi5 S2 73.67(9) . 3_666
S6 Bi5 S2 157.11(9) 3_656 3_666
S6 Bi5 S2 88.70(8) 3_666 3_666
S12 Bi5 S2 73.67(9) . 3_656
S6 Bi5 S2 88.70(8) 3_656 3_656
S6 Bi5 S2 157.11(9) 3_666 3_656
S2 Bi5 S2 81.62(9) 3_666 3_656
S12 Bi5 S16 151.35(10) . 1_655
S6 Bi5 S16 76.60(8) 3_656 1_655
S6 Bi5 S16 76.60(8) 3_666 1_655
S2 Bi5 S16 125.71(7) 3_666 1_655
S2 Bi5 S16 125.71(7) 3_656 1_655
S12 Bi5 S14 135.66(7) . 3_766
S6 Bi5 S14 140.49(8) 3_656 3_766
S6 Bi5 S14 89.87(8) 3_666 3_766
S2 Bi5 S14 62.33(8) 3_666 3_766
S2 Bi5 S14 103.65(8) 3_656 3_766
S16 Bi5 S14 65.64(7) 1_655 3_766
S12 Bi5 S14 135.66(7) . 3_756
S6 Bi5 S14 89.87(8) 3_656 3_756
S6 Bi5 S14 140.49(8) 3_666 3_756
S2 Bi5 S14 103.65(8) 3_666 3_756
S2 Bi5 S14 62.33(8) 3_656 3_756
S16 Bi5 S14 65.64(7) 1_655 3_756
S14 Bi5 S14 64.79(6) 3_766 3_756
S12 Bi5 Bi5 90.000(1) . 1_565
S6 Bi5 Bi5 136.23(6) 3_656 1_565
S6 Bi5 Bi5 43.77(6) 3_666 1_565
S2 Bi5 Bi5 49.19(5) 3_666 1_565
S2 Bi5 Bi5 130.81(5) 3_656 1_565
S16 Bi5 Bi5 90.0 1_655 1_565
S14 Bi5 Bi5 57.61(3) 3_766 1_565
S14 Bi5 Bi5 122.39(3) 3_756 1_565
S12 Bi5 Bi5 90.000(1) . 1_545
S6 Bi5 Bi5 43.77(6) 3_656 1_545
S6 Bi5 Bi5 136.23(6) 3_666 1_545
S2 Bi5 Bi5 130.81(5) 3_666 1_545
S2 Bi5 Bi5 49.19(5) 3_656 1_545
S16 Bi5 Bi5 90.0 1_655 1_545
S14 Bi5 Bi5 122.39(3) 3_766 1_545
S14 Bi5 Bi5 57.61(3) 3_756 1_545
Bi5 Bi5 Bi5 180.000(16) 1_565 1_545
S3 Bi6 S3 90.85(11) 3_656 3_666
S3 Bi6 S12 80.77(9) 3_656 .
S3 Bi6 S12 80.77(9) 3_666 .
S3 Bi6 S1 80.51(9) 3_656 .
S3 Bi6 S1 80.51(9) 3_666 .
S12 Bi6 S1 153.21(9) . .
S3 Bi6 S2 151.06(10) 3_656 3_666
S3 Bi6 S2 87.45(8) 3_666 3_666
S12 Bi6 S2 70.43(8) . 3_666
S1 Bi6 S2 127.47(7) . 3_666
S3 Bi6 S2 87.45(7) 3_656 3_656
S3 Bi6 S2 151.06(10) 3_666 3_656
S12 Bi6 S2 70.43(8) . 3_656
S1 Bi6 S2 127.47(7) . 3_656
S2 Bi6 S2 80.39(9) 3_666 3_656
S3 Bi6 S4 147.88(10) 3_656 3_666
S3 Bi6 S4 91.66(8) 3_666 3_666
S12 Bi6 S4 131.19(7) . 3_666
S1 Bi6 S4 68.36(8) . 3_666
S2 Bi6 S4 61.06(9) 3_666 3_666
S2 Bi6 S4 104.91(8) 3_656 3_666
S3 Bi6 S4 91.66(8) 3_656 3_656
S3 Bi6 S4 147.88(9) 3_666 3_656
S12 Bi6 S4 131.19(7) . 3_656
S1 Bi6 S4 68.36(8) . 3_656
S2 Bi6 S4 104.91(8) 3_666 3_656
S2 Bi6 S4 61.06(8) 3_656 3_656
S4 Bi6 S4 70.08(7) 3_666 3_656
S3 Bi6 Bi6 135.43(5) 3_656 1_565
S3 Bi6 Bi6 44.57(5) 3_666 1_565
S12 Bi6 Bi6 90.000(1) . 1_565
S1 Bi6 Bi6 90.000(1) . 1_565
S2 Bi6 Bi6 49.80(4) 3_666 1_565
S2 Bi6 Bi6 130.20(4) 3_656 1_565
S4 Bi6 Bi6 54.96(4) 3_666 1_565
S4 Bi6 Bi6 125.04(4) 3_656 1_565
S3 Bi6 Bi6 44.57(5) 3_656 1_545
S3 Bi6 Bi6 135.43(5) 3_666 1_545
S12 Bi6 Bi6 90.000(1) . 1_545
S1 Bi6 Bi6 90.000(1) . 1_545
S2 Bi6 Bi6 130.20(4) 3_666 1_545
S2 Bi6 Bi6 49.80(4) 3_656 1_545
S4 Bi6 Bi6 125.04(4) 3_666 1_545
S4 Bi6 Bi6 54.96(4) 3_656 1_545
Bi6 Bi6 Bi6 180.000(18) 1_565 1_545
Bi7 Bi7 S2 81.945(18) 4_565 .
Bi7 Bi7 S4 82.413(17) 4_565 .
S2 Bi7 S4 73.60(11) . .
Bi7 Bi7 S14 82.988(15) 4_565 1_455
S2 Bi7 S14 74.82(10) . 1_455
S4 Bi7 S14 146.70(9) . 1_455
Bi7 Bi7 Bi7 180.00(13) 4_565 4
S2 Bi7 Bi7 98.055(18) . 4
S4 Bi7 Bi7 97.587(16) . 4
S14 Bi7 Bi7 97.012(15) 1_455 4
Bi7 Bi7 S8 119.42(3) 4_565 3_656
S2 Bi7 S8 138.09(9) . 3_656
S4 Bi7 S8 74.30(9) . 3_656
S14 Bi7 S8 138.53(8) 1_455 3_656
Bi7 Bi7 S8 60.58(3) 4 3_656
Bi7 Bi7 S19 118.89(3) 4_565 3_556
S2 Bi7 S19 137.35(9) . 3_556
S4 Bi7 S19 140.95(9) . 3_556
S14 Bi7 S19 71.88(9) 1_455 3_556
Bi7 Bi7 S19 61.11(3) 4 3_556
S8 Bi7 S19 66.74(9) 3_656 3_556
Bi7 Bi7 S8 50.33(4) 4_565 3_666
S2 Bi7 S8 120.49(7) . 3_666
S4 Bi7 S8 67.62(8) . 3_666
S14 Bi7 S8 122.09(6) 1_455 3_666
Bi7 Bi7 S8 129.67(4) 4 3_666
S8 Bi7 S8 69.09(7) 3_656 3_666
S19 Bi7 S8 99.74(8) 3_556 3_666
Bi7 Bi7 S19 50.94(4) 4_565 3_566
S2 Bi7 S19 120.26(7) . 3_566
S4 Bi7 S19 123.30(6) . 3_566
S14 Bi7 S19 66.10(8) 1_455 3_566
Bi7 Bi7 S19 129.06(4) 4 3_566
S8 Bi7 S19 99.77(8) 3_656 3_566
S19 Bi7 S19 67.94(7) 3_556 3_566
S8 Bi7 S19 58.28(7) 3_666 3_566
Bi7 Bi7 Bi7 0.00(9) 4_565 1_565
S2 Bi7 Bi7 81.945(18) . 1_565
S4 Bi7 Bi7 82.413(16) . 1_565
S14 Bi7 Bi7 82.988(15) 1_455 1_565
Bi7 Bi7 Bi7 180.00(5) 4 1_565
S8 Bi7 Bi7 119.42(3) 3_656 1_565
S19 Bi7 Bi7 118.89(3) 3_556 1_565
S8 Bi7 Bi7 50.33(4) 3_666 1_565
S19 Bi7 Bi7 50.94(4) 3_566 1_565
S13 In1 S13 95.41(11) 3_666 3_656
S13 In1 S11 88.54(10) 3_666 .
S13 In1 S11 88.54(10) 3_656 .
S13 In1 S11 176.45(11) 3_666 3_656
S13 In1 S11 86.64(8) 3_656 3_656
S11 In1 S11 88.62(10) . 3_656
S13 In1 S11 86.64(8) 3_666 3_666
S13 In1 S11 176.45(11) 3_656 3_666
S11 In1 S11 88.62(9) . 3_666
S11 In1 S11 91.17(11) 3_656 3_666
S13 In1 S5 92.59(10) 3_666 .
S13 In1 S5 92.59(10) 3_656 .
S11 In1 S5 178.32(11) . .
S11 In1 S5 90.20(10) 3_656 .
S11 In1 S5 90.20(10) 3_666 .
S13 In1 Bi8 133.55(9) 3_666 3_656
S13 In1 Bi8 86.61(7) 3_656 3_656
S11 In1 Bi8 45.05(6) . 3_656
S11 In1 Bi8 43.57(8) 3_656 3_656
S11 In1 Bi8 89.88(8) 3_666 3_656
S5 In1 Bi8 133.77(6) . 3_656
S13 In1 Bi8 86.61(7) 3_666 3_666
S13 In1 Bi8 133.55(9) 3_656 3_666
S11 In1 Bi8 45.05(6) . 3_666
S11 In1 Bi8 89.88(8) 3_656 3_666
S11 In1 Bi8 43.57(8) 3_666 3_666
S5 In1 Bi8 133.77(6) . 3_666
Bi8 In1 Bi8 60.75(3) 3_656 3_666
S13 In1 Bi8 42.29(6) 3_666 1_565
S13 In1 Bi8 137.71(6) 3_656 1_565
S11 In1 Bi8 90.0 . 1_565
S11 In1 Bi8 135.59(5) 3_656 1_565
S11 In1 Bi8 44.41(6) 3_666 1_565
S5 In1 Bi8 90.0 . 1_565
Bi8 In1 Bi8 120.374(15) 3_656 1_565
Bi8 In1 Bi8 59.626(15) 3_666 1_565
S13 In1 Bi8 137.71(6) 3_666 1_545
S13 In1 Bi8 42.29(6) 3_656 1_545
S11 In1 Bi8 90.0 . 1_545
S11 In1 Bi8 44.41(5) 3_656 1_545
S11 In1 Bi8 135.59(6) 3_666 1_545
S5 In1 Bi8 90.000(1) . 1_545
Bi8 In1 Bi8 59.626(15) 3_656 1_545
Bi8 In1 Bi8 120.374(15) 3_666 1_545
Bi8 In1 Bi8 180.00(5) 1_565 1_545
S13 In1 Bi2 40.16(8) 3_666 3_666
S13 In1 Bi2 86.62(7) 3_656 3_666
S11 In1 Bi2 49.15(6) . 3_666
S11 In1 Bi2 137.36(8) 3_656 3_666
S11 In1 Bi2 93.13(7) 3_666 3_666
S5 In1 Bi2 132.14(6) . 3_666
Bi8 In1 Bi2 94.00(3) 3_656 3_666
Bi8 In1 Bi2 65.65(3) 3_666 3_666
Bi8 In1 Bi2 61.532(10) 1_565 3_666
Bi8 In1 Bi2 118.468(10) 1_545 3_666
S13 In1 Bi2 86.62(7) 3_666 3_656
S13 In1 Bi2 40.16(8) 3_656 3_656
S11 In1 Bi2 49.15(6) . 3_656
S11 In1 Bi2 93.13(6) 3_656 3_656
S11 In1 Bi2 137.36(8) 3_666 3_656
S5 In1 Bi2 132.14(6) . 3_656
Bi8 In1 Bi2 65.65(3) 3_656 3_656
Bi8 In1 Bi2 94.00(3) 3_666 3_656
Bi8 In1 Bi2 118.468(10) 1_565 3_656
Bi8 In1 Bi2 61.532(10) 1_545 3_656
Bi2 In1 Bi2 56.94(2) 3_666 3_656
S15 In2 S17 174.71(12) 1_655 .
S15 In2 S8 89.11(9) 1_655 3_766
S17 In2 S8 94.45(10) . 3_766
S15 In2 S8 89.11(9) 1_655 3_756
S17 In2 S8 94.45(10) . 3_756
S8 In2 S8 95.15(12) 3_766 3_756
S15 In2 S15 85.39(9) 1_655 3_655
S17 In2 S15 90.92(9) . 3_655
S8 In2 S15 174.23(11) 3_766 3_655
S8 In2 S15 86.50(8) 3_756 3_655
S15 In2 S15 85.39(9) 1_655 3_665
S17 In2 S15 90.92(9) . 3_665
S8 In2 S15 86.50(8) 3_766 3_665
S8 In2 S15 174.23(11) 3_756 3_665
S15 In2 S15 91.34(11) 3_655 3_665
S15 In2 Bi3 48.44(6) 1_655 3_766
S17 In2 Bi3 135.50(6) . 3_766
S8 In2 Bi3 41.21(7) 3_766 3_766
S8 In2 Bi3 87.73(7) 3_756 3_766
S15 In2 Bi3 133.54(8) 3_655 3_766
S15 In2 Bi3 89.90(7) 3_665 3_766
S15 In2 Bi3 48.44(6) 1_655 3_756
S17 In2 Bi3 135.50(6) . 3_756
S8 In2 Bi3 87.73(7) 3_766 3_756
S8 In2 Bi3 41.21(7) 3_756 3_756
S15 In2 Bi3 89.90(7) 3_655 3_756
S15 In2 Bi3 133.54(8) 3_665 3_756
Bi3 In2 Bi3 57.72(2) 3_766 3_756
S15 In2 Bi3 88.38(8) 1_655 1_554
S17 In2 Bi3 86.34(9) . 1_554
S8 In2 Bi3 132.35(6) 3_766 1_554
S8 In2 Bi3 132.35(6) 3_756 1_554
S15 In2 Bi3 45.88(6) 3_655 1_554
S15 In2 Bi3 45.88(6) 3_665 1_554
Bi3 In2 Bi3 123.56(3) 3_766 1_554
Bi3 In2 Bi3 123.56(3) 3_756 1_554
S10 In3 S10 87.60(10) 1_556 3_666
S10 In3 S10 87.60(10) 1_556 3_656
S10 In3 S10 94.42(11) 3_666 3_656
S10 In3 S17 102.68(10) 1_556 3_656
S10 In3 S17 169.66(12) 3_666 3_656
S10 In3 S17 84.97(8) 3_656 3_656
S10 In3 S17 102.68(10) 1_556 3_666
S10 In3 S17 84.97(8) 3_666 3_666
S10 In3 S17 169.66(12) 3_656 3_666
S17 In3 S17 93.77(11) 3_656 3_666
S10 In3 S1 168.36(11) 1_556 .
S10 In3 S1 84.51(10) 3_666 .
S10 In3 S1 84.51(10) 3_656 .
S17 In3 S1 85.16(9) 3_656 .
S17 In3 S1 85.16(9) 3_666 .
S10 In3 Bi3 111.37(8) 1_556 .
S10 In3 Bi3 51.97(6) 3_666 .
S10 In3 Bi3 51.97(6) 3_656 .
S17 In3 Bi3 121.52(7) 3_656 .
S17 In3 Bi3 121.52(7) 3_666 .
S1 In3 Bi3 56.99(8) . .
S5 In4 S9 87.86(10) . 3_666
S5 In4 S9 87.86(9) . 3_656
S9 In4 S9 94.22(12) 3_666 3_656
S5 In4 S18 97.83(10) . 3_656
S9 In4 S18 174.31(11) 3_666 3_656
S9 In4 S18 86.18(8) 3_656 3_656
S5 In4 S18 97.83(10) . 3_666
S9 In4 S18 86.18(8) 3_666 3_666
S9 In4 S18 174.31(11) 3_656 3_666
S18 In4 S18 92.86(12) 3_656 3_666
S5 In4 S16 174.37(12) . .
S9 In4 S16 88.31(9) 3_666 .
S9 In4 S16 88.31(9) 3_656 .
S18 In4 S16 86.03(9) 3_656 .
S18 In4 S16 86.03(9) 3_666 .
S5 In4 Bi1 140.25(6) . 3_556
S9 In4 Bi1 131.75(8) 3_666 3_556
S9 In4 Bi1 86.11(7) 3_656 3_556
S18 In4 Bi1 42.59(7) 3_656 3_556
S18 In4 Bi1 89.39(7) 3_666 3_556
S16 In4 Bi1 43.44(5) . 3_556
S5 In4 Bi1 140.25(6) . 3_566
S9 In4 Bi1 86.11(7) 3_666 3_566
S9 In4 Bi1 131.75(8) 3_656 3_566
S18 In4 Bi1 89.39(7) 3_656 3_566
S18 In4 Bi1 42.59(7) 3_666 3_566
S16 In4 Bi1 43.44(5) . 3_566
Bi1 In4 Bi1 60.09(2) 3_556 3_566
S5 In4 Bi9 90.000(1) . 1_565
S9 In4 Bi9 42.89(6) 3_666 1_565
S9 In4 Bi9 137.11(6) 3_656 1_565
S18 In4 Bi9 136.43(6) 3_656 1_565
S18 In4 Bi9 43.57(6) 3_666 1_565
S16 In4 Bi9 90.000(1) . 1_565
Bi1 In4 Bi9 120.047(10) 3_556 1_565
Bi1 In4 Bi9 59.953(11) 3_566 1_565
S5 In4 Bi9 90.0 . 1_545
S9 In4 Bi9 137.11(6) 3_666 1_545
S9 In4 Bi9 42.89(6) 3_656 1_545
S18 In4 Bi9 43.57(6) 3_656 1_545
S18 In4 Bi9 136.43(6) 3_666 1_545
S16 In4 Bi9 90.000(1) . 1_545
Bi1 In4 Bi9 59.953(11) 3_556 1_545
Bi1 In4 Bi9 120.047(10) 3_566 1_545
Bi9 In4 Bi9 180.00(3) 1_565 1_545
S1 In5 S1 95.97(11) 3_656 3_666
S1 In5 S17 87.28(10) 3_656 .
S1 In5 S17 87.28(10) 3_666 .
S1 In5 S3 88.73(10) 3_656 .
S1 In5 S3 88.73(10) 3_666 .
S17 In5 S3 174.03(11) . .
S1 In5 S19 176.92(11) 3_656 3_666
S1 In5 S19 85.49(8) 3_666 3_666
S17 In5 S19 95.51(10) . 3_666
S3 In5 S19 88.59(10) . 3_666
S1 In5 S19 85.49(8) 3_656 3_656
S1 In5 S19 176.92(11) 3_666 3_656
S17 In5 S19 95.51(10) . 3_656
S3 In5 S19 88.59(10) . 3_656
S19 In5 S19 92.92(11) 3_666 3_656
S1 In5 Bi6 47.16(8) 3_656 3_656
S1 In5 Bi6 91.68(7) 3_666 3_656
S17 In5 Bi6 134.09(6) . 3_656
S3 In5 Bi6 41.59(6) . 3_656
S19 In5 Bi6 130.18(8) 3_666 3_656
S19 In5 Bi6 87.32(7) 3_656 3_656
S1 In5 Bi6 91.68(7) 3_656 3_666
S1 In5 Bi6 47.16(8) 3_666 3_666
S17 In5 Bi6 134.09(6) . 3_666
S3 In5 Bi6 41.59(6) . 3_666
S19 In5 Bi6 87.32(7) 3_666 3_666
S19 In5 Bi6 130.18(8) 3_656 3_666
Bi6 In5 Bi6 57.02(2) 3_656 3_666
S1 In5 Bi4 138.81(8) 3_656 3_666
S1 In5 Bi4 93.18(7) 3_666 3_666
S17 In5 Bi4 133.30(6) . 3_666
S3 In5 Bi4 51.38(6) . 3_666
S19 In5 Bi4 38.24(8) 3_666 3_666
S19 In5 Bi4 83.95(7) 3_656 3_666
Bi6 In5 Bi4 92.60(3) 3_656 3_666
Bi6 In5 Bi4 66.27(2) 3_666 3_666
S1 In5 Bi4 93.18(7) 3_656 3_656
S1 In5 Bi4 138.81(8) 3_666 3_656
S17 In5 Bi4 133.30(6) . 3_656
S3 In5 Bi4 51.38(6) . 3_656
S19 In5 Bi4 83.95(7) 3_666 3_656
S19 In5 Bi4 38.24(8) 3_656 3_656
Bi6 In5 Bi4 66.27(2) 3_656 3_656
Bi6 In5 Bi4 92.60(3) 3_666 3_656
Bi4 In5 Bi4 55.95(2) 3_666 3_656
S9 In6 S5 89.83(10) . 3_666
S9 In6 S5 89.83(10) . 3_656
S5 In6 S5 95.36(13) 3_666 3_656
S9 In6 S12 92.53(9) . 3_656
S5 In6 S12 177.46(11) 3_666 3_656
S5 In6 S12 85.60(8) 3_656 3_656
S9 In6 S12 92.53(9) . 3_666
S5 In6 S12 85.60(8) 3_666 3_666
S5 In6 S12 177.46(11) 3_656 3_666
S12 In6 S12 93.35(12) 3_656 3_666
S9 In6 S6 174.38(12) . .
S5 In6 S6 93.95(10) 3_666 .
S5 In6 S6 93.95(10) 3_656 .
S12 In6 S6 83.63(9) 3_656 .
S12 In6 S6 83.63(9) 3_666 .
S9 In6 Bi9 44.96(6) . 3_666
S5 In6 Bi9 44.87(8) 3_666 3_666
S5 In6 Bi9 93.28(8) 3_656 3_666
S12 In6 Bi9 137.49(8) 3_656 3_666
S12 In6 Bi9 89.06(7) 3_666 3_666
S6 In6 Bi9 138.70(6) . 3_666
S9 In6 Bi9 44.96(6) . 3_656
S5 In6 Bi9 93.28(8) 3_666 3_656
S5 In6 Bi9 44.87(8) 3_656 3_656
S12 In6 Bi9 89.06(7) 3_656 3_656
S12 In6 Bi9 137.49(8) 3_666 3_656
S6 In6 Bi9 138.70(6) . 3_656
Bi9 In6 Bi9 62.39(3) 3_666 3_656
S9 In6 Bi5 133.72(7) . 3_656
S5 In6 Bi5 136.20(8) 3_666 3_656
S5 In6 Bi5 89.99(7) 3_656 3_656
S12 In6 Bi5 41.36(7) 3_656 3_656
S12 In6 Bi5 87.69(7) 3_666 3_656
S6 In6 Bi5 42.27(6) . 3_656
Bi9 In6 Bi5 176.43(3) 3_666 3_656
Bi9 In6 Bi5 119.493(18) 3_656 3_656
S9 In6 Bi5 133.72(6) . 3_666
S5 In6 Bi5 89.99(7) 3_666 3_666
S5 In6 Bi5 136.20(8) 3_656 3_666
S12 In6 Bi5 87.69(7) 3_656 3_666
S12 In6 Bi5 41.36(7) 3_666 3_666
S6 In6 Bi5 42.27(6) . 3_666
Bi9 In6 Bi5 119.493(18) 3_666 3_666
Bi9 In6 Bi5 176.43(3) 3_656 3_666
Bi5 In6 Bi5 58.44(2) 3_656 3_666
In5 S1 In5 95.97(11) 3_656 3_666
In5 S1 In3 93.62(9) 3_656 .
In5 S1 In3 93.62(9) 3_666 .
In5 S1 Bi6 92.93(10) 3_656 .
In5 S1 Bi6 92.93(10) 3_666 .
In3 S1 Bi6 170.21(13) . .
In5 S1 Bi3 131.97(6) 3_656 .
In5 S1 Bi3 131.97(6) 3_666 .
In3 S1 Bi3 82.34(9) . .
Bi6 S1 Bi3 87.87(9) . .
Bi7 S2 Bi7 16.11(4) . 4_565
Bi7 S2 Bi5 116.24(10) . 3_666
Bi7 S2 Bi5 105.01(8) 4_565 3_666
Bi7 S2 Bi5 105.01(8) . 3_656
Bi7 S2 Bi5 116.24(10) 4_565 3_656
Bi5 S2 Bi5 81.62(9) 3_666 3_656
Bi7 S2 Bi6 111.70(11) . 3_666
Bi7 S2 Bi6 100.88(9) 4_565 3_666
Bi5 S2 Bi6 87.32(5) 3_666 3_666
Bi5 S2 Bi6 142.82(13) 3_656 3_666
Bi7 S2 Bi6 100.88(9) . 3_656
Bi7 S2 Bi6 111.70(11) 4_565 3_656
Bi5 S2 Bi6 142.82(13) 3_666 3_656
Bi5 S2 Bi6 87.32(5) 3_656 3_656
Bi6 S2 Bi6 80.39(9) 3_666 3_656
In5 S3 Bi6 97.77(10) . 3_656
In5 S3 Bi6 97.77(10) . 3_666
Bi6 S3 Bi6 90.85(11) 3_656 3_666
In5 S3 Bi4 88.40(9) . 3_666
Bi6 S3 Bi4 169.06(12) 3_656 3_666
Bi6 S3 Bi4 97.28(3) 3_666 3_666
In5 S3 Bi4 88.40(9) . 3_656
Bi6 S3 Bi4 97.28(3) 3_656 3_656
Bi6 S3 Bi4 169.06(12) 3_666 3_656
Bi4 S3 Bi4 73.76(8) 3_666 3_656
Bi3 S4 Bi3 90.91(11) 3_656 3_666
Bi3 S4 Bi7 113.69(10) 3_656 4_565
Bi3 S4 Bi7 102.33(8) 3_666 4_565
Bi3 S4 Bi7 102.33(8) 3_656 .
Bi3 S4 Bi7 113.69(10) 3_666 .
Bi7 S4 Bi7 15.17(3) 4_565 .
Bi3 S4 Bi6 154.61(12) 3_656 3_666
Bi3 S4 Bi6 94.87(4) 3_666 3_666
Bi7 S4 Bi6 89.19(8) 4_565 3_666
Bi7 S4 Bi6 97.91(10) . 3_666
Bi3 S4 Bi6 94.87(4) 3_656 3_656
Bi3 S4 Bi6 154.61(12) 3_666 3_656
Bi7 S4 Bi6 97.91(10) 4_565 3_656
Bi7 S4 Bi6 89.19(8) . 3_656
Bi6 S4 Bi6 70.08(7) 3_666 3_656
In6 S5 In6 95.36(13) 3_666 3_656
In6 S5 In4 90.66(10) 3_666 .
In6 S5 In4 90.66(10) 3_656 .
In6 S5 In1 123.33(9) 3_666 .
In6 S5 In1 123.33(9) 3_656 .
In4 S5 In1 124.33(14) . .
In6 S6 Bi5 95.78(9) . 3_656
In6 S6 Bi5 95.78(9) . 3_666
Bi5 S6 Bi5 92.47(11) 3_656 3_666
In6 S6 Bi1 151.89(14) . .
Bi5 S6 Bi1 103.52(8) 3_656 .
Bi5 S6 Bi1 103.52(8) 3_666 .
Bi2 S7 Bi2 92.12(11) 3_656 3_666
Bi2 S7 Bi1 146.06(13) 3_656 3_666
Bi2 S7 Bi1 86.44(5) 3_666 3_666
Bi2 S7 Bi1 86.44(5) 3_656 3_656
Bi2 S7 Bi1 146.06(13) 3_666 3_656
Bi1 S7 Bi1 76.52(8) 3_666 3_656
Bi2 S7 Bi2 105.57(9) 3_656 1_655
Bi2 S7 Bi2 105.57(9) 3_666 1_655
Bi1 S7 Bi2 107.47(9) 3_666 1_655
Bi1 S7 Bi2 107.47(9) 3_656 1_655
In2 S8 In2 95.15(12) 3_766 3_756
In2 S8 Bi3 98.49(10) 3_766 .
In2 S8 Bi3 98.49(10) 3_756 .
In2 S8 Bi7 157.64(11) 3_766 3_656
In2 S8 Bi7 101.51(4) 3_756 3_656
Bi3 S8 Bi7 93.71(9) . 3_656
In2 S8 Bi7 101.51(4) 3_766 2_656
In2 S8 Bi7 157.64(11) 3_756 2_656
Bi3 S8 Bi7 93.71(9) . 2_656
Bi7 S8 Bi7 58.84(7) 3_656 2_656
In2 S8 Bi7 165.48(12) 3_766 2_646
In2 S8 Bi7 91.47(4) 3_756 2_646
Bi3 S8 Bi7 93.28(8) . 2_646
Bi7 S8 Bi7 10.251(19) 3_656 2_646
Bi7 S8 Bi7 69.09(7) 2_656 2_646
In2 S8 Bi7 91.47(4) 3_766 3_666
In2 S8 Bi7 165.48(12) 3_756 3_666
Bi3 S8 Bi7 93.28(8) . 3_666
Bi7 S8 Bi7 69.09(7) 3_656 3_666
Bi7 S8 Bi7 10.251(19) 2_656 3_666
Bi7 S8 Bi7 79.34(8) 2_646 3_666
In6 S9 Bi9 91.64(10) . 3_666
In6 S9 In4 91.64(10) . 3_666
Bi9 S9 In4 0.00(3) 3_666 3_666
In6 S9 Bi9 91.64(10) . 3_656
Bi9 S9 Bi9 94.22(12) 3_666 3_656
In4 S9 Bi9 94.22(12) 3_666 3_656
In6 S9 In4 91.64(10) . 3_656
Bi9 S9 In4 94.22(12) 3_666 3_656
In4 S9 In4 94.22(12) 3_666 3_656
Bi9 S9 In4 0.00(3) 3_656 3_656
In6 S9 Bi4 121.20(10) . 3_656
Bi9 S9 Bi4 146.70(12) 3_666 3_656
In4 S9 Bi4 146.70(12) 3_666 3_656
Bi9 S9 Bi4 90.41(5) 3_656 3_656
In4 S9 Bi4 90.41(5) 3_656 3_656
In6 S9 Bi4 121.20(10) . 3_666
Bi9 S9 Bi4 90.41(5) 3_666 3_666
In4 S9 Bi4 90.41(5) 3_666 3_666
Bi9 S9 Bi4 146.70(12) 3_656 3_666
In4 S9 Bi4 146.70(12) 3_656 3_666
Bi4 S9 Bi4 68.87(7) 3_656 3_666
In3 S10 In3 92.40(10) 1_554 3_666
In3 S10 In3 92.40(10) 1_554 3_656
In3 S10 In3 94.42(11) 3_666 3_656
In3 S10 Bi3 119.76(10) 1_554 3_656
In3 S10 Bi3 147.61(13) 3_666 3_656
In3 S10 Bi3 88.34(5) 3_656 3_656
In3 S10 Bi3 119.76(10) 1_554 3_666
In3 S10 Bi3 88.34(5) 3_666 3_666
In3 S10 Bi3 147.61(13) 3_656 3_666
Bi3 S10 Bi3 73.03(7) 3_656 3_666
In1 S11 Bi8 91.38(9) . 3_656
In1 S11 In1 91.38(9) . 3_656
Bi8 S11 In1 0.00(4) 3_656 3_656
In1 S11 Bi8 91.38(9) . 3_666
Bi8 S11 Bi8 91.17(11) 3_656 3_666
In1 S11 Bi8 91.17(11) 3_656 3_666
In1 S11 In1 91.38(9) . 3_666
Bi8 S11 In1 91.17(11) 3_656 3_666
In1 S11 In1 91.17(11) 3_656 3_666
Bi8 S11 In1 0.00(5) 3_666 3_666
In1 S11 Bi2 90.31(10) . 3_666
Bi8 S11 Bi2 173.25(10) 3_656 3_666
In1 S11 Bi2 173.25(10) 3_656 3_666
Bi8 S11 Bi2 95.33(3) 3_666 3_666
In1 S11 Bi2 95.33(3) 3_666 3_666
In1 S11 Bi2 90.31(10) . 3_656
Bi8 S11 Bi2 95.33(3) 3_656 3_656
In1 S11 Bi2 95.33(3) 3_656 3_656
Bi8 S11 Bi2 173.25(10) 3_666 3_656
In1 S11 Bi2 173.25(10) 3_666 3_656
Bi2 S11 Bi2 78.12(8) 3_666 3_656
Bi5 S12 In6 96.85(9) . 3_656
Bi5 S12 In6 96.85(9) . 3_666
In6 S12 In6 93.35(12) 3_656 3_666
Bi5 S12 Bi6 97.39(11) . .
In6 S12 Bi6 130.90(7) 3_656 .
In6 S12 Bi6 130.90(7) 3_666 .
Bi8 S13 In1 0.00(4) 3_666 3_666
Bi8 S13 Bi8 95.41(11) 3_666 3_656
In1 S13 Bi8 95.41(11) 3_666 3_656
Bi8 S13 In1 95.41(11) 3_666 3_656
In1 S13 In1 95.41(11) 3_666 3_656
Bi8 S13 In1 0.00(4) 3_656 3_656
Bi8 S13 Bi2 100.53(10) 3_666 .
In1 S13 Bi2 100.53(10) 3_666 .
Bi8 S13 Bi2 100.53(10) 3_656 .
In1 S13 Bi2 100.53(10) 3_656 .
Bi8 S13 Bi1 131.62(6) 3_666 .
In1 S13 Bi1 131.62(6) 3_666 .
Bi8 S13 Bi1 131.62(6) 3_656 .
In1 S13 Bi1 131.62(6) 3_656 .
Bi2 S13 Bi1 83.51(9) . .
Bi4 S14 Bi4 94.06(11) 3_656 3_666
Bi4 S14 Bi7 99.33(9) 3_656 1_655
Bi4 S14 Bi7 109.92(11) 3_666 1_655
Bi4 S14 Bi7 109.92(11) 3_656 4_665
Bi4 S14 Bi7 99.33(9) 3_666 4_665
Bi7 S14 Bi7 14.02(3) 1_655 4_665
Bi4 S14 Bi5 159.62(12) 3_656 3_766
Bi4 S14 Bi5 98.82(4) 3_666 3_766
Bi7 S14 Bi5 91.08(8) 1_655 3_766
Bi7 S14 Bi5 83.57(7) 4_665 3_766
Bi4 S14 Bi5 98.82(4) 3_656 3_756
Bi4 S14 Bi5 159.62(12) 3_666 3_756
Bi7 S14 Bi5 83.57(7) 1_655 3_756
Bi7 S14 Bi5 91.08(8) 4_665 3_756
Bi5 S14 Bi5 64.79(6) 3_766 3_756
In2 S15 In2 94.61(9) 1_455 3_655
In2 S15 In2 94.61(9) 1_455 3_665
In2 S15 In2 91.34(11) 3_655 3_665
In2 S15 Bi3 91.90(9) 1_455 3_666
In2 S15 Bi3 171.36(12) 3_655 3_666
In2 S15 Bi3 93.80(3) 3_665 3_666
In2 S15 Bi3 91.90(9) 1_455 3_656
In2 S15 Bi3 93.80(3) 3_655 3_656
In2 S15 Bi3 171.36(12) 3_665 3_656
Bi3 S15 Bi3 80.29(9) 3_666 3_656
Bi1 S16 Bi1 93.44(11) 3_556 3_566
Bi1 S16 In4 91.31(9) 3_556 .
Bi1 S16 In4 91.31(9) 3_566 .
Bi1 S16 Bi5 100.57(8) 3_556 1_455
Bi1 S16 Bi5 100.57(8) 3_566 1_455
In4 S16 Bi5 162.58(14) . 1_455
In2 S17 In3 119.66(9) . 3_656
In2 S17 In3 119.66(9) . 3_666
In3 S17 In3 93.77(11) 3_656 3_666
In2 S17 In5 127.86(14) . .
In3 S17 In5 93.93(9) 3_656 .
In3 S17 In5 93.93(9) 3_666 .
Bi1 S18 Bi9 93.82(10) 1_655 3_656
Bi1 S18 In4 93.82(10) 1_655 3_656
Bi9 S18 In4 0.00(5) 3_656 3_656
Bi1 S18 Bi9 93.82(10) 1_655 3_666
Bi9 S18 Bi9 92.86(12) 3_656 3_666
In4 S18 Bi9 92.86(12) 3_656 3_666
Bi1 S18 In4 93.82(10) 1_655 3_666
Bi9 S18 In4 92.86(12) 3_656 3_666
In4 S18 In4 92.86(12) 3_656 3_666
Bi9 S18 In4 0.00(5) 3_666 3_666
Bi1 S18 Bi2 110.58(10) 1_655 3_666
Bi9 S18 Bi2 153.40(12) 3_656 3_666
In4 S18 Bi2 153.40(12) 3_656 3_666
Bi9 S18 Bi2 95.82(4) 3_666 3_666
In4 S18 Bi2 95.82(4) 3_666 3_666
Bi1 S18 Bi2 110.58(10) 1_655 3_656
Bi9 S18 Bi2 95.82(4) 3_656 3_656
In4 S18 Bi2 95.82(4) 3_656 3_656
Bi9 S18 Bi2 153.40(12) 3_666 3_656
In4 S18 Bi2 153.40(12) 3_666 3_656
Bi2 S18 Bi2 66.33(7) 3_666 3_656
Bi4 S19 In5 102.61(10) . 3_666
Bi4 S19 In5 102.61(10) . 3_656
In5 S19 In5 92.92(11) 3_666 3_656
Bi4 S19 Bi7 94.54(10) . 3_556
In5 S19 Bi7 154.51(11) 3_666 3_556
In5 S19 Bi7 101.67(4) 3_656 3_556
Bi4 S19 Bi7 94.54(10) . 2_556
In5 S19 Bi7 101.67(4) 3_666 2_556
In5 S19 Bi7 154.51(11) 3_656 2_556
Bi7 S19 Bi7 57.77(6) 3_556 2_556
Bi4 S19 Bi7 94.02(9) . 2_546
In5 S19 Bi7 161.21(13) 3_666 2_546
In5 S19 Bi7 91.90(4) 3_656 2_546
Bi7 S19 Bi7 10.170(18) 3_556 2_546
Bi7 S19 Bi7 67.94(7) 2_556 2_546
Bi4 S19 Bi7 94.02(9) . 3_566
In5 S19 Bi7 91.90(4) 3_666 3_566
In5 S19 Bi7 161.21(13) 3_656 3_566
Bi7 S19 Bi7 67.94(7) 3_556 3_566
Bi7 S19 Bi7 10.170(19) 2_556 3_566
Bi7 S19 Bi7 78.11(7) 2_546 3_566

loop_
_geom_bond_atom_site_label_1
_geom_bond_atom_site_label_2
_geom_bond_distance
_geom_bond_site_symmetry_2
Bi1 S18 2.612(3) 1_455
Bi1 S16 2.649(2) 3_556
Bi1 S16 2.649(2) 3_566
Bi1 S7 3.114(3) 3_666
Bi1 S7 3.114(3) 3_656
Bi1 S6 3.149(3) .
Bi1 S13 3.281(4) .
Bi1 Bi9 3.8515(11) 3_556
Bi1 In4 3.8515(11) 3_556
Bi1 Bi9 3.8515(11) 3_566
Bi2 S13 2.654(4) .
Bi2 S7 2.678(2) 3_656
Bi2 S7 2.678(2) 3_666
Bi2 S11 3.060(3) 3_666
Bi2 S11 3.060(3) 3_656
Bi2 S7 3.176(4) 1_455
Bi2 S18 3.525(3) 3_666
Bi2 S18 3.525(3) 3_656
Bi2 Bi2 3.8570(8) 1_565
Bi2 Bi2 3.8570(8) 1_545
Bi3 S8 2.662(3) .
Bi3 S4 2.706(3) 3_656
Bi3 S4 2.706(3) 3_666
Bi3 S15 2.991(3) 3_666
Bi3 S15 2.991(3) 3_656
Bi3 S10 3.241(3) 3_656
Bi3 S10 3.241(3) 3_666
Bi3 S1 3.480(4) .
Bi3 Bi3 3.8570(8) 1_565
Bi3 Bi3 3.8570(8) 1_545
Bi4 S19 2.607(4) .
Bi4 S14 2.636(2) 3_656
Bi4 S14 2.636(2) 3_666
Bi4 S3 3.213(3) 3_666
Bi4 S3 3.213(3) 3_656
Bi4 S9 3.410(3) 3_656
Bi4 S9 3.410(3) 3_666
Bi4 Bi4 3.8570(8) 1_565
Bi4 Bi4 3.8570(8) 1_545
Bi4 In5 4.1113(13) 3_666
Bi5 S12 2.629(3) .
Bi5 S6 2.670(3) 3_656
Bi5 S6 2.670(3) 3_666
Bi5 S2 2.951(3) 3_666
Bi5 S2 2.951(3) 3_656
Bi5 S16 3.282(3) 1_655
Bi5 S14 3.600(3) 3_766
Bi5 S14 3.600(3) 3_756
Bi5 Bi5 3.8570(8) 1_565
Bi5 Bi5 3.8570(8) 1_545
Bi6 S3 2.707(3) 3_656
Bi6 S3 2.707(2) 3_666
Bi6 S12 2.826(4) .
Bi6 S1 2.967(4) .
Bi6 S2 2.988(3) 3_666
Bi6 S2 2.988(3) 3_656
Bi6 S4 3.359(3) 3_666
Bi6 S4 3.359(3) 3_656
Bi6 Bi6 3.8570(8) 1_565
Bi6 Bi6 3.8570(8) 1_545
Bi7 Bi7 0.7348(13) 4_565
Bi7 S2 2.622(4) .
Bi7 S4 2.783(3) .
Bi7 S14 3.010(4) 1_455
Bi7 Bi7 3.1222(14) 4
Bi7 S8 3.178(3) 3_656
Bi7 S19 3.232(3) 3_556
Bi7 S8 3.597(3) 3_666
Bi7 S19 3.644(3) 3_566
Bi7 Bi7 3.8570(8) 1_565
In1 S13 2.607(2) 3_666
In1 S13 2.607(2) 3_656
In1 S11 2.630(4) .
In1 S11 2.700(3) 3_656
In1 S11 2.700(3) 3_666
In1 S5 2.721(4) .
In1 Bi8 3.8140(16) 3_656
In1 Bi8 3.8140(16) 3_666
In1 Bi8 3.8570(8) 1_565
In1 Bi8 3.8570(8) 1_545
In1 Bi2 4.0458(12) 3_666
In1 Bi2 4.0458(12) 3_656
In2 S15 2.551(3) 1_655
In2 S17 2.563(3) .
In2 S8 2.613(2) 3_766
In2 S8 2.613(2) 3_756
In2 S15 2.696(3) 3_655
In2 S15 2.696(3) 3_665
In2 Bi3 3.9954(12) 3_766
In2 Bi3 3.9954(12) 3_756
In2 Bi3 4.1576(16) 1_554
In3 S10 2.542(4) 1_556
In3 S10 2.628(2) 3_666
In3 S10 2.628(2) 3_656
In3 S17 2.642(2) 3_656
In3 S17 2.642(2) 3_666
In3 S1 2.704(4) .
In4 S5 2.627(4) .
In4 S9 2.632(3) 3_666
In4 S9 2.632(2) 3_656
In4 S18 2.662(3) 3_656
In4 S18 2.662(3) 3_666
In4 S16 2.736(3) .
In4 Bi1 3.8515(11) 3_556
In4 Bi1 3.8515(11) 3_566
In4 Bi9 3.8570(8) 1_565
In4 Bi9 3.8570(8) 1_545
In5 S1 2.596(2) 3_656
In5 S1 2.596(2) 3_666
In5 S17 2.646(4) .
In5 S3 2.656(4) .
In5 S19 2.660(2) 3_666
In5 S19 2.660(2) 3_656
In5 Bi6 4.0406(13) 3_656
In5 Bi6 4.0406(13) 3_666
In5 Bi4 4.1113(13) 3_666
In5 Bi4 4.1113(13) 3_656
In6 S9 2.559(3) .
In6 S5 2.608(3) 3_666
In6 S5 2.608(3) 3_656
In6 S12 2.651(3) 3_656
In6 S12 2.651(3) 3_666
In6 S6 2.655(3) .
In6 Bi9 3.7232(13) 3_666
In6 Bi9 3.7232(13) 3_656
In6 Bi5 3.9503(12) 3_656
In6 Bi5 3.9503(12) 3_666
S1 In5 2.596(2) 3_656
S1 In5 2.596(2) 3_666
S2 Bi7 2.622(4) 4_565
S2 Bi5 2.951(3) 3_666
S2 Bi5 2.951(3) 3_656
S2 Bi6 2.988(3) 3_666
S2 Bi6 2.988(3) 3_656
S3 Bi6 2.707(2) 3_656
S3 Bi6 2.707(2) 3_666
S3 Bi4 3.213(3) 3_666
S3 Bi4 3.213(3) 3_656
S4 Bi3 2.706(3) 3_656
S4 Bi3 2.706(3) 3_666
S4 Bi7 2.783(3) 4_565
S4 Bi6 3.359(3) 3_666
S4 Bi6 3.359(3) 3_656
S5 In6 2.608(3) 3_666
S5 In6 2.608(3) 3_656
S6 Bi5 2.670(3) 3_656
S6 Bi5 2.670(3) 3_666
S7 Bi2 2.678(2) 3_656
S7 Bi2 2.678(2) 3_666
S7 Bi1 3.114(3) 3_666
S7 Bi1 3.114(3) 3_656
S7 Bi2 3.176(4) 1_655
S8 In2 2.613(2) 3_766
S8 In2 2.613(2) 3_756
S8 Bi7 3.178(3) 3_656
S8 Bi7 3.178(3) 2_656
S8 Bi7 3.597(3) 2_646
S8 Bi7 3.597(3) 3_666
S9 Bi9 2.632(2) 3_666
S9 In4 2.632(2) 3_666
S9 Bi9 2.632(2) 3_656
S9 In4 2.632(2) 3_656
S9 Bi4 3.410(3) 3_656
S9 Bi4 3.410(3) 3_666
S10 In3 2.542(4) 1_554
S10 In3 2.628(2) 3_666
S10 In3 2.628(2) 3_656
S10 Bi3 3.241(3) 3_656
S10 Bi3 3.241(3) 3_666
S11 Bi8 2.700(3) 3_656
S11 In1 2.700(3) 3_656
S11 Bi8 2.700(3) 3_666
S11 In1 2.700(3) 3_666
S11 Bi2 3.060(3) 3_666
S11 Bi2 3.060(3) 3_656
S12 In6 2.651(3) 3_656
S12 In6 2.651(3) 3_666
S13 Bi8 2.607(2) 3_666
S13 In1 2.607(2) 3_666
S13 Bi8 2.607(2) 3_656
S13 In1 2.607(2) 3_656
S14 Bi4 2.636(2) 3_656
S14 Bi4 2.636(2) 3_666
S14 Bi7 3.010(4) 1_655
S14 Bi7 3.010(4) 4_665
S14 Bi5 3.600(3) 3_766
S14 Bi5 3.600(3) 3_756
S15 In2 2.551(3) 1_455
S15 In2 2.696(3) 3_655
S15 In2 2.696(3) 3_665
S15 Bi3 2.991(3) 3_666
S15 Bi3 2.991(3) 3_656
S16 Bi1 2.649(2) 3_556
S16 Bi1 2.649(2) 3_566
S16 Bi5 3.282(3) 1_455
S17 In3 2.642(2) 3_656
S17 In3 2.642(2) 3_666
S18 Bi1 2.612(3) 1_655
S18 Bi9 2.662(3) 3_656
S18 In4 2.662(3) 3_656
S18 Bi9 2.662(3) 3_666
S18 In4 2.662(3) 3_666
S18 Bi2 3.525(3) 3_666
S18 Bi2 3.525(3) 3_656
S19 In5 2.660(2) 3_666
S19 In5 2.660(2) 3_656
S19 Bi7 3.232(3) 3_556
S19 Bi7 3.232(3) 2_556
S19 Bi7 3.644(3) 2_546
S19 Bi7 3.644(3) 3_566
